data_4062698
loop_
_publ_author_name
'Danopoulos, Andreas A.'
'Wright, Joseph A.'
'Motherwell, William B.'
'Ellwood, Simon'

_journal_name_full Organometallics
_journal_paper_doi 10.1021/om049489l
_journal_year 2004
_chemical_formula_moiety 'C35 H41 Br Co N5'
_chemical_formula_sum 'C35 H41 Br Co N5'
_chemical_formula_weight 670.57
_space_group_IT_number 114
_space_group_name_Hall 'P -4 2n'
_space_group_name_H-M_alt 'P -4 21 c'
_symmetry_cell_setting tetragonal
_symmetry_space_group_name_Hall 'P -4 2n'
_symmetry_space_group_name_H-M 'P -4 21 c'
_cell_angle_alpha 90.00
_cell_angle_beta 90.00
_cell_angle_gamma 90.00
_cell_formula_units_Z 8
_cell_length_a 20.2600(7)
_cell_length_b 20.2600(7)
_cell_length_c 16.5838(7)
_cell_measurement_temperature 120(2)
_cell_volume 6807.1(4)
_diffrn_ambient_temperature 120(2)
_exptl_crystal_density_diffrn 1.309
_cod_database_code 4062698

loop_
_symmetry_equiv_pos_as_xyz
'x, y, z'
'y, -x, -z'
'-x, -y, z'
'-y, x, -z'
'-x+1/2, y+1/2, -z+1/2'
'-y+1/2, -x+1/2, z+1/2'
'x+1/2, -y+1/2, -z+1/2'
'y+1/2, x+1/2, z+1/2'

loop_
_atom_site_label
_atom_site_type_symbol
_atom_site_fract_x
_atom_site_fract_y
_atom_site_fract_z
_atom_site_U_iso_or_equiv
_atom_site_adp_type
_atom_site_occupancy
_atom_site_symmetry_multiplicity
_atom_site_calc_flag
_atom_site_refinement_flags
_atom_site_disorder_assembly
_atom_site_disorder_group
C1 C 0.8315(2) 0.7114(3) 0.0402(3) 0.0246(10) Uani 1 1 d . . .
C2 C 0.8559(3) 0.6215(3) 0.1167(3) 0.0335(13) Uani 1 1 d . . .
H2 H 0.8634 0.5768 0.1311 0.040 Uiso 1 1 calc R . .
C3 C 0.8580(3) 0.6738(3) 0.1671(3) 0.0303(12) Uani 1 1 d . . .
H3 H 0.8680 0.6734 0.2231 0.036 Uiso 1 1 calc R . .
C4 C 0.7893(3) 0.8743(3) -0.0580(3) 0.0271(11) Uani 1 1 d . . .
C5 C 0.7857(3) 0.9844(3) -0.0246(4) 0.0393(14) Uani 1 1 d . . .
H5 H 0.7891 1.0240 0.0059 0.047 Uiso 1 1 calc R . .
C6 C 0.7672(3) 0.9791(3) -0.1015(4) 0.0392(14) Uani 1 1 d . . .
H6 H 0.7548 1.0142 -0.1363 0.047 Uiso 1 1 calc R . .
C7 C 0.8390(2) 0.7947(3) 0.1394(3) 0.0265(11) Uani 1 1 d . . .
C8 C 0.8493(3) 0.8247(3) 0.2130(3) 0.0341(13) Uani 1 1 d . . .
H8 H 0.8592 0.7993 0.2596 0.041 Uiso 1 1 calc R . .
C9 C 0.8448(3) 0.8934(3) 0.2175(4) 0.0368(14) Uani 1 1 d . . .
H9 H 0.8533 0.9156 0.2668 0.044 Uiso 1 1 calc R . .
C10 C 0.8274(3) 0.9294(3) 0.1479(4) 0.0354(13) Uani 1 1 d . . .
H10 H 0.8227 0.9760 0.1499 0.043 Uiso 1 1 calc R . .
C11 C 0.8174(3) 0.8955(3) 0.0769(3) 0.0264(11) Uani 1 1 d . . .
C12 C 0.6829(3) 0.8682(3) -0.2093(3) 0.0321(12) Uani 1 1 d . . .
C13 C 0.7483(3) 0.8871(3) -0.1995(3) 0.0278(12) Uani 1 1 d . . .
C14 C 0.7948(3) 0.8810(3) -0.2608(3) 0.0357(13) Uani 1 1 d . . .
C15 C 0.7743(4) 0.8547(3) -0.3342(4) 0.0410(15) Uani 1 1 d . . .
H15 H 0.8051 0.8498 -0.3770 0.049 Uiso 1 1 calc R . .
C16 C 0.7097(4) 0.8355(3) -0.3452(4) 0.0420(15) Uani 1 1 d . . .
H16 H 0.6961 0.8178 -0.3956 0.050 Uiso 1 1 calc R . .
C17 C 0.6648(4) 0.8419(3) -0.2836(4) 0.0409(15) Uani 1 1 d . . .
H17 H 0.6205 0.8282 -0.2919 0.049 Uiso 1 1 calc R . .
C18 C 0.8368(3) 0.6021(3) -0.0293(3) 0.0307(12) Uani 1 1 d . . .
C19 C 0.8916(3) 0.5947(3) -0.0795(4) 0.0375(14) Uani 1 1 d . . .
C20 C 0.8875(3) 0.5502(3) -0.1437(4) 0.0374(13) Uani 1 1 d . . .
H20 H 0.9245 0.5437 -0.1779 0.045 Uiso 1 1 calc R . .
C21 C 0.8300(3) 0.5156(3) -0.1579(4) 0.0422(15) Uani 1 1 d . . .
H21 H 0.8279 0.4853 -0.2015 0.051 Uiso 1 1 calc R . .
C22 C 0.7754(3) 0.5246(3) -0.1092(4) 0.0413(15) Uani 1 1 d . . .
H22 H 0.7360 0.5009 -0.1205 0.050 Uiso 1 1 calc R . .
C23 C 0.7770(3) 0.5675(3) -0.0442(4) 0.0366(14) Uani 1 1 d . . .
C24 C 0.6320(3) 0.8766(3) -0.1420(5) 0.0457(15) Uani 1 1 d . . .
H24 H 0.6551 0.8958 -0.0941 0.055 Uiso 1 1 calc R . .
C25 C 0.6028(7) 0.8107(5) -0.1169(8) 0.119(5) Uani 1 1 d . . .
H25A H 0.5761 0.7929 -0.1611 0.178 Uiso 1 1 calc R . .
H25B H 0.5750 0.8169 -0.0691 0.178 Uiso 1 1 calc R . .
H25C H 0.6385 0.7798 -0.1041 0.178 Uiso 1 1 calc R . .
C26 C 0.5766(4) 0.9246(5) -0.1669(6) 0.075(3) Uani 1 1 d . . .
H26A H 0.5570 0.9098 -0.2178 0.113 Uiso 1 1 calc R . .
H26B H 0.5951 0.9690 -0.1739 0.113 Uiso 1 1 calc R . .
H26C H 0.5426 0.9256 -0.1249 0.113 Uiso 1 1 calc R . .
C27 C 0.9118(5) 0.8394(6) -0.2631(6) 0.088(3) Uani 1 1 d . . .
H27A H 0.9041 0.8064 -0.2210 0.133 Uiso 1 1 calc R . .
H27B H 0.9581 0.8531 -0.2621 0.133 Uiso 1 1 calc R . .
H27C H 0.9014 0.8202 -0.3159 0.133 Uiso 1 1 calc R . .
C28 C 0.8673(3) 0.8996(4) -0.2481(4) 0.0510(19) Uani 1 1 d . . .
H28 H 0.8729 0.9133 -0.1906 0.061 Uiso 1 1 calc R . .
C29 C 0.8860(4) 0.9579(5) -0.3016(6) 0.079(3) Uani 1 1 d . . .
H29A H 0.8718 0.9492 -0.3570 0.118 Uiso 1 1 calc R . .
H29B H 0.9339 0.9641 -0.3003 0.118 Uiso 1 1 calc R . .
H29C H 0.8642 0.9979 -0.2817 0.118 Uiso 1 1 calc R . .
C30 C 0.6854(5) 0.5142(4) 0.0351(6) 0.075(3) Uani 1 1 d . . .
H30A H 0.6748 0.4861 -0.0112 0.112 Uiso 1 1 calc R . .
H30B H 0.6450 0.5235 0.0656 0.112 Uiso 1 1 calc R . .
H30C H 0.7171 0.4914 0.0701 0.112 Uiso 1 1 calc R . .
C31 C 0.7153(3) 0.5786(3) 0.0056(4) 0.0434(15) Uani 1 1 d . . .
H31 H 0.7274 0.6059 0.0537 0.052 Uiso 1 1 calc R . .
C32 C 0.6644(4) 0.6166(5) -0.0440(5) 0.066(2) Uani 1 1 d . . .
H32A H 0.6470 0.5879 -0.0866 0.098 Uiso 1 1 calc R . .
H32B H 0.6853 0.6554 -0.0683 0.098 Uiso 1 1 calc R . .
H32C H 0.6281 0.6307 -0.0088 0.098 Uiso 1 1 calc R . .
C33 C 1.0116(5) 0.5910(7) -0.0436(8) 0.108(4) Uani 1 1 d . . .
H33A H 1.0254 0.5650 -0.0904 0.162 Uiso 1 1 calc R . .
H33B H 0.9977 0.5613 -0.0002 0.162 Uiso 1 1 calc R . .
H33C H 1.0486 0.6182 -0.0250 0.162 Uiso 1 1 calc R . .
C34 C 0.9553(4) 0.6347(4) -0.0668(5) 0.0528(19) Uani 1 1 d . . .
H34 H 0.9475 0.6664 -0.0216 0.063 Uiso 1 1 calc R . .
C35 C 0.9731(5) 0.6736(5) -0.1402(7) 0.086(3) Uani 1 1 d . . .
H35A H 1.0170 0.6931 -0.1330 0.130 Uiso 1 1 calc R . .
H35B H 0.9406 0.7088 -0.1483 0.130 Uiso 1 1 calc R . .
H35C H 0.9735 0.6444 -0.1873 0.130 Uiso 1 1 calc R . .
Br1 Br 0.78837(4) 0.73183(3) -0.14559(3) 0.0483(2) Uani 1 1 d . . .
Co1 Co 0.80867(3) 0.78608(3) -0.02513(4) 0.02485(16) Uani 1 1 d . . .
N1 N 0.8406(2) 0.6449(2) 0.0395(3) 0.0288(10) Uani 1 1 d . . .
N2 N 0.8426(2) 0.7282(2) 0.1202(2) 0.0245(9) Uani 1 1 d . . .
N3 N 0.8237(2) 0.8292(2) 0.0708(3) 0.0255(10) Uani 1 1 d . . .
N4 N 0.7991(2) 0.9205(2) 0.0023(3) 0.0314(10) Uani 1 1 d . . .
N5 N 0.7694(3) 0.9124(2) -0.1213(3) 0.0300(10) Uani 1 1 d . . .

loop_
_atom_site_aniso_label
_atom_site_aniso_U_11
_atom_site_aniso_U_22
_atom_site_aniso_U_33
_atom_site_aniso_U_23
_atom_site_aniso_U_13
_atom_site_aniso_U_12
C1 0.023(2) 0.027(3) 0.023(2) -0.001(2) 0.0016(19) -0.001(2)
C2 0.035(3) 0.035(3) 0.031(3) 0.008(2) 0.000(2) 0.007(3)
C3 0.032(3) 0.033(3) 0.026(3) 0.003(2) -0.005(2) 0.006(2)
C4 0.032(3) 0.023(2) 0.026(2) -0.0037(19) 0.000(2) -0.004(2)
C5 0.062(4) 0.016(2) 0.040(3) -0.002(2) -0.003(3) -0.002(3)
C6 0.052(4) 0.025(3) 0.041(3) -0.001(2) -0.003(3) -0.004(3)
C7 0.023(2) 0.034(3) 0.023(2) -0.004(2) 0.001(2) 0.000(2)
C8 0.034(3) 0.044(4) 0.025(3) -0.001(2) 0.000(2) 0.002(3)
C9 0.046(4) 0.037(3) 0.027(3) -0.016(2) 0.000(3) 0.000(3)
C10 0.043(3) 0.030(3) 0.034(3) -0.008(3) -0.004(3) -0.001(2)
C11 0.028(3) 0.026(3) 0.025(3) -0.002(2) -0.003(2) -0.003(2)
C12 0.044(3) 0.019(3) 0.033(3) 0.005(2) -0.003(3) 0.006(2)
C13 0.042(3) 0.019(2) 0.023(3) 0.000(2) -0.003(2) 0.007(2)
C14 0.040(3) 0.038(3) 0.029(3) 0.007(2) 0.002(3) 0.008(3)
C15 0.052(4) 0.045(3) 0.025(3) 0.003(2) 0.000(3) 0.015(3)
C16 0.066(4) 0.029(3) 0.031(3) 0.005(2) -0.014(3) 0.005(3)
C17 0.052(4) 0.031(3) 0.040(3) 0.007(3) -0.014(3) -0.003(3)
C18 0.044(3) 0.019(2) 0.028(3) -0.001(2) -0.005(3) 0.003(2)
C19 0.044(4) 0.030(3) 0.039(3) -0.009(3) 0.004(3) 0.004(3)
C20 0.043(3) 0.027(3) 0.042(3) -0.010(3) -0.002(3) 0.009(2)
C21 0.058(4) 0.029(3) 0.040(4) -0.014(3) -0.012(3) 0.004(3)
C22 0.046(4) 0.027(3) 0.052(4) -0.008(3) -0.009(3) 0.005(3)
C23 0.043(4) 0.022(3) 0.045(3) -0.001(2) -0.009(3) 0.009(2)
C24 0.041(4) 0.047(4) 0.048(4) 0.005(3) 0.004(3) -0.005(3)
C25 0.154(11) 0.062(6) 0.141(11) 0.025(7) 0.095(9) -0.006(7)
C26 0.055(5) 0.102(7) 0.068(6) -0.006(5) 0.003(4) 0.018(5)
C27 0.051(5) 0.131(10) 0.083(7) 0.041(7) 0.000(5) 0.027(6)
C28 0.039(4) 0.087(6) 0.027(3) 0.013(3) -0.004(3) 0.000(4)
C29 0.041(5) 0.096(7) 0.099(7) 0.028(6) -0.011(5) -0.020(5)
C30 0.076(6) 0.054(5) 0.095(7) 0.006(5) 0.026(5) -0.002(4)
C31 0.045(4) 0.038(3) 0.048(4) -0.001(3) -0.001(3) 0.000(3)
C32 0.052(5) 0.081(6) 0.064(5) -0.007(4) 0.008(4) 0.025(4)
C33 0.064(6) 0.143(11) 0.117(9) -0.005(8) -0.052(6) -0.020(7)
C34 0.046(4) 0.050(4) 0.062(5) -0.026(4) 0.015(3) -0.007(3)
C35 0.062(5) 0.087(7) 0.110(8) -0.001(6) 0.023(6) -0.035(5)
Br1 0.0928(5) 0.0270(3) 0.0252(3) -0.0055(2) -0.0136(3) 0.0093(3)
Co1 0.0350(4) 0.0206(3) 0.0190(3) -0.0027(3) -0.0013(3) 0.0010(3)
N1 0.035(3) 0.028(2) 0.024(2) -0.0025(18) -0.0006(19) 0.003(2)
N2 0.021(2) 0.028(2) 0.025(2) -0.0009(18) 0.0002(16) 0.0011(18)
N3 0.026(2) 0.025(2) 0.025(2) -0.0020(18) -0.0017(18) -0.0024(18)
N4 0.038(3) 0.027(2) 0.030(2) -0.0037(18) -0.002(2) -0.003(2)
N5 0.044(3) 0.021(2) 0.024(2) 0.0016(17) -0.001(2) -0.001(2)

loop_
_geom_bond_atom_site_label_1
_geom_bond_atom_site_label_2
_geom_bond_distance
_geom_bond_site_symmetry_2
_geom_bond_publ_flag
C1 N1 1.360(7) . ?
C1 N2 1.387(6) . ?
C1 Co1 1.917(5) . ?
C2 C3 1.349(8) . ?
C2 N1 1.400(7) . ?
C2 H2 0.9500 . ?
C3 N2 1.384(7) . ?
C3 H3 0.9500 . ?
C4 N5 1.364(7) . ?
C4 N4 1.386(6) . ?
C4 Co1 1.909(5) . ?
C5 C6 1.334(9) . ?
C5 N4 1.396(7) . ?
C5 H5 0.9500 . ?
C6 N5 1.392(7) . ?
C6 H6 0.9500 . ?
C7 N3 1.370(7) . ?
C7 C8 1.380(8) . ?
C7 N2 1.387(7) . ?
C8 C9 1.395(9) . ?
C8 H8 0.9500 . ?
C9 C10 1.410(9) . ?
C9 H9 0.9500 . ?
C10 C11 1.379(8) . ?
C10 H10 0.9500 . ?
C11 N3 1.353(7) . ?
C11 N4 1.387(7) . ?
C12 C13 1.388(8) . ?
C12 C17 1.392(9) . ?
C12 C24 1.530(9) . ?
C13 C14 1.392(8) . ?
C13 N5 1.458(7) . ?
C14 C15 1.392(9) . ?
C14 C28 1.531(9) . ?
C15 C16 1.377(10) . ?
C15 H15 0.9500 . ?
C16 C17 1.374(10) . ?
C16 H16 0.9500 . ?
C17 H17 0.9500 . ?
C18 C19 1.395(9) . ?
C18 C23 1.423(8) . ?
C18 N1 1.434(7) . ?
C19 C20 1.397(8) . ?
C19 C34 1.539(10) . ?
C20 C21 1.379(9) . ?
C20 H20 0.9500 . ?
C21 C22 1.381(10) . ?
C21 H21 0.9500 . ?
C22 C23 1.385(8) . ?
C22 H22 0.9500 . ?
C23 C31 1.514(9) . ?
C24 C25 1.518(11) . ?
C24 C26 1.542(11) . ?
C24 H24 1.0000 . ?
C25 H25A 0.9800 . ?
C25 H25B 0.9800 . ?
C25 H25C 0.9800 . ?
C26 H26A 0.9800 . ?
C26 H26B 0.9800 . ?
C26 H26C 0.9800 . ?
C27 C28 1.536(13) . ?
C27 H27A 0.9800 . ?
C27 H27B 0.9800 . ?
C27 H27C 0.9800 . ?
C28 C29 1.525(11) . ?
C28 H28 1.0000 . ?
C29 H29A 0.9800 . ?
C29 H29B 0.9800 . ?
C29 H29C 0.9800 . ?
C30 C31 1.520(10) . ?
C30 H30A 0.9800 . ?
C30 H30B 0.9800 . ?
C30 H30C 0.9800 . ?
C31 C32 1.528(10) . ?
C31 H31 1.0000 . ?
C32 H32A 0.9800 . ?
C32 H32B 0.9800 . ?
C32 H32C 0.9800 . ?
C33 C34 1.494(14) . ?
C33 H33A 0.9800 . ?
C33 H33B 0.9800 . ?
C33 H33C 0.9800 . ?
C34 C35 1.494(13) . ?
C34 H34 1.0000 . ?
C35 H35A 0.9800 . ?
C35 H35B 0.9800 . ?
C35 H35C 0.9800 . ?
Br1 Co1 2.3169(8) . ?
Co1 N3 1.839(4) . ?
